data_4504865
loop_
_publ_author_name
'Aaker\"oy, Christer B.'
'Desper, John'
'Urbina, Joaquin F.'

_publ_section_title
;
 Syntheses and Crystal Structures of Versatile Supramolecular Reagents
 Based upon [(Benzimidazol-1-yl)methyl]-benzamides
;
_journal_issue 3
_journal_name_full 'Crystal Growth &amp; Design'
_journal_page_first 1283
_journal_paper_doi 10.1021/cg049579t
_journal_volume 5
_journal_year 2005
_chemical_formula_moiety '(C16 H15 N3 O) (C7 H5 N O4)2'
_chemical_formula_sum 'C30 H25 N5 O9'
_chemical_formula_weight 599.55
_chemical_name_systematic
;
3-[(2-methylbenzimidazol-1-yl)methyl]PhCOOH,(4-NO2PhCOOH)2
;
_space_group_IT_number 2
_symmetry_cell_setting triclinic
_symmetry_space_group_name_Hall '-P 1'
_symmetry_space_group_name_H-M 'P -1'
_atom_sites_solution_hydrogens geom
_atom_sites_solution_primary direct
_atom_sites_solution_secondary difmap
_audit_creation_method SHELXL-97
_cell_angle_alpha 81.865(4)
_cell_angle_beta 77.854(3)
_cell_angle_gamma 74.581(4)
_cell_formula_units_Z 2
_cell_length_a 7.5292(5)
_cell_length_b 11.0980(8)
_cell_length_c 17.2512(11)
_cell_measurement_reflns_used 1857
_cell_measurement_temperature 173(2)
_cell_measurement_theta_max 26.50
_cell_measurement_theta_min 2.15
_cell_volume 1352.89(16)
_computing_cell_refinement 'Bruker XSCANS'
_computing_data_collection 'Bruker XSCANS'
_computing_data_reduction 'Bruker SHELXTL'
_computing_molecular_graphics 'Bruker SHELXTL'
_computing_publication_material 'Bruker SHELXTL'
_computing_structure_refinement 'SHELXL-97 (Sheldrick, 1997)'
_computing_structure_solution 'SHELXS-97 (Sheldrick, 1990)'
_diffrn_ambient_temperature 173(2)
_diffrn_measured_fraction_theta_full 0.912
_diffrn_measured_fraction_theta_max 0.912
_diffrn_measurement_device_type 'Bruker P4'
_diffrn_measurement_method '\w scans'
_diffrn_radiation_monochromator graphite
_diffrn_radiation_source 'fine-focus sealed tube'
_diffrn_radiation_type MoK\a
_diffrn_radiation_wavelength 0.71073
_diffrn_reflns_av_R_equivalents 0.0677
_diffrn_reflns_av_sigmaI/netI 0.1109
_diffrn_reflns_limit_h_max 9
_diffrn_reflns_limit_h_min -9
_diffrn_reflns_limit_k_max 14
_diffrn_reflns_limit_k_min -14
_diffrn_reflns_limit_l_max 22
_diffrn_reflns_limit_l_min -22
_diffrn_reflns_number 10285
_diffrn_reflns_theta_full 28.27
_diffrn_reflns_theta_max 28.27
_diffrn_reflns_theta_min 2.43
_exptl_absorpt_coefficient_mu 0.111
_exptl_absorpt_correction_type none
_exptl_crystal_colour colorless
_exptl_crystal_density_diffrn 1.472
_exptl_crystal_density_method 'not measured'
_exptl_crystal_description plate
_exptl_crystal_F_000 624
_exptl_crystal_size_max 0.40
_exptl_crystal_size_mid 0.35
_exptl_crystal_size_min 0.05
_refine_diff_density_max 0.339
_refine_diff_density_min -0.272
_refine_diff_density_rms 0.075
_refine_ls_extinction_coef 0.0140(13)
_refine_ls_extinction_expression Fc^*^=kFc[1+0.001xFc^2^\l^3^/sin(2\q)]^-1/4^
_refine_ls_extinction_method SHELXL
_refine_ls_goodness_of_fit_ref 0.837
_refine_ls_hydrogen_treatment mixed
_refine_ls_matrix_type full
_refine_ls_number_parameters 410
_refine_ls_number_reflns 6089
_refine_ls_number_restraints 0
_refine_ls_restrained_S_all 0.837
_refine_ls_R_factor_all 0.1211
_refine_ls_R_factor_gt 0.0491
_refine_ls_shift/su_max 0.001
_refine_ls_shift/su_mean 0.000
_refine_ls_structure_factor_coef Fsqd
_refine_ls_weighting_details 'calc w=1/[\s^2^(Fo^2^)+(0.0500P)^2^+0.0000P] where P=(Fo^2^+2Fc^2^)/3'
_refine_ls_weighting_scheme calc
_refine_ls_wR_factor_gt 0.1016
_refine_ls_wR_factor_ref 0.1269
_reflns_number_gt 2807
_reflns_number_total 6089
_reflns_threshold_expression >2sigma(I)
_cod_data_source_file cg049579tsi20050202_023358.cif
_cod_data_source_block 14
_cod_depositor_comments
;
The following automatic conversions were performed:

'_symmetry_cell_setting' value 'Triclinic' changed to 'triclinic'
according to /home/saulius/struct/CIF-dictionaries/cif_core.dic
dictionary named 'cif_core.dic' version 2.4.1 from 2010-06-29.

Automatic conversion script
Id: cif_fix_values 1715 2011-07-08 13:25:40Z adriana 
;
_cod_original_sg_symbol_H-M P-1
_cod_database_code 4504865

loop_
_symmetry_equiv_pos_as_xyz
'x, y, z'
'-x, -y, -z'

loop_
_atom_site_label
_atom_site_type_symbol
_atom_site_fract_x
_atom_site_fract_y
_atom_site_fract_z
_atom_site_U_iso_or_equiv
_atom_site_adp_type
_atom_site_occupancy
_atom_site_symmetry_multiplicity
_atom_site_calc_flag
_atom_site_refinement_flags
N11 N 0.4461(3) 0.18458(16) 0.49624(11) 0.0278(4) Uani 1 1 d .
C12 C 0.5613(3) 0.12614(19) 0.54863(14) 0.0293(6) Uani 1 1 d .
N13 N 0.4715(3) 0.13041(17) 0.62270(11) 0.0313(5) Uani 1 1 d .
C14 C 0.2880(3) 0.1946(2) 0.61922(14) 0.0296(6) Uani 1 1 d .
C15 C 0.1357(4) 0.2257(2) 0.68012(15) 0.0431(7) Uani 1 1 d .
H15 H 0.1447 0.1996 0.7343 0.052 Uiso 1 1 calc R
C16 C -0.0284(4) 0.2961(3) 0.65825(17) 0.0554(8) Uani 1 1 d .
H16 H -0.1354 0.3191 0.6985 0.066 Uiso 1 1 calc R
C17 C -0.0437(4) 0.3349(3) 0.57902(17) 0.0529(8) Uani 1 1 d .
H17 H -0.1597 0.3850 0.5668 0.063 Uiso 1 1 calc R
C18 C 0.1058(3) 0.3021(2) 0.51813(15) 0.0391(6) Uani 1 1 d .
H18 H 0.0960 0.3270 0.4639 0.047 Uiso 1 1 calc R
C19 C 0.2702(3) 0.2311(2) 0.54040(13) 0.0283(5) Uani 1 1 d .
C20 C 0.7617(3) 0.0659(2) 0.52528(15) 0.0412(7) Uani 1 1 d .
H20A H 0.7787 0.0140 0.4815 0.062 Uiso 1 1 calc R
H20B H 0.8078 0.0130 0.5709 0.062 Uiso 1 1 calc R
H20C H 0.8321 0.1306 0.5079 0.062 Uiso 1 1 calc R
C21 C 0.5154(3) 0.32785(19) 0.37587(13) 0.0256(5) Uani 1 1 d .
C22 C 0.4642(3) 0.37647(19) 0.30346(12) 0.0236(5) Uani 1 1 d .
H22 H 0.4122 0.3293 0.2764 0.028 Uiso 1 1 calc R
C23 C 0.4878(3) 0.49331(19) 0.26985(12) 0.0232(5) Uani 1 1 d .
C24 C 0.5659(3) 0.5612(2) 0.30910(14) 0.0315(6) Uani 1 1 d .
H24 H 0.5825 0.6416 0.2866 0.038 Uiso 1 1 calc R
C25 C 0.6196(3) 0.5116(2) 0.38096(14) 0.0348(6) Uani 1 1 d .
H25 H 0.6756 0.5573 0.4074 0.042 Uiso 1 1 calc R
C26 C 0.5925(3) 0.3962(2) 0.41467(14) 0.0311(6) Uani 1 1 d .
H26 H 0.6270 0.3636 0.4648 0.037 Uiso 1 1 calc R
C27 C 0.4274(3) 0.5410(2) 0.19212(13) 0.0261(5) Uani 1 1 d .
N27 N 0.4306(3) 0.65688(18) 0.16284(13) 0.0373(5) Uani 1 1 d .
H27A H 0.395(3) 0.681(2) 0.1113(15) 0.045 Uiso 1 1 d .
H27B H 0.466(3) 0.703(2) 0.1900(15) 0.045 Uiso 1 1 d .
O27 O 0.3748(2) 0.47181(14) 0.15543(9) 0.0360(4) Uani 1 1 d .
C28 C 0.4933(3) 0.1979(2) 0.40962(13) 0.0306(6) Uani 1 1 d .
H28A H 0.3937 0.1789 0.3875 0.037 Uiso 1 1 calc R
H28B H 0.6117 0.1356 0.3923 0.037 Uiso 1 1 calc R
C31 C 0.1820(3) 0.66167(19) -0.08896(13) 0.0242(5) Uani 1 1 d .
C37 C 0.2491(3) 0.6373(2) -0.01202(13) 0.0266(5) Uani 1 1 d .
O31 O 0.2678(2) 0.52142(13) 0.01988(10) 0.0328(4) Uani 1 1 d .
H31 H 0.312(3) 0.509(2) 0.0680(14) 0.039 Uiso 1 1 d .
O32 O 0.2816(2) 0.71970(14) 0.01805(9) 0.0393(4) Uani 1 1 d .
C32 C 0.1136(3) 0.5746(2) -0.11617(13) 0.0274(5) Uani 1 1 d .
H32 H 0.1104 0.4968 -0.0855 0.033 Uiso 1 1 calc R
C33 C 0.0503(3) 0.5998(2) -0.18738(14) 0.0321(6) Uani 1 1 d .
H33 H 0.0012 0.5410 -0.2060 0.039 Uiso 1 1 calc R
C34 C 0.0599(3) 0.7123(2) -0.23076(13) 0.0304(6) Uani 1 1 d .
N34 N -0.0035(3) 0.7384(2) -0.30722(13) 0.0431(6) Uani 1 1 d .
O33 O -0.0626(3) 0.6587(2) -0.32904(11) 0.0556(5) Uani 1 1 d .
O34 O 0.0081(3) 0.8381(2) -0.34654(11) 0.0600(6) Uani 1 1 d .
C35 C 0.1274(3) 0.8007(2) -0.20558(14) 0.0323(6) Uani 1 1 d .
H35 H 0.1312 0.8781 -0.2367 0.039 Uiso 1 1 calc R
C36 C 0.1894(3) 0.77411(19) -0.13420(13) 0.0292(6) Uani 1 1 d .
H36 H 0.2377 0.8334 -0.1158 0.035 Uiso 1 1 calc R
C41 C 0.6591(3) -0.06613(19) 0.86564(13) 0.0255(5) Uani 1 1 d .
C47 C 0.6032(3) -0.0361(2) 0.78608(14) 0.0323(6) Uani 1 1 d .
O41 O 0.5831(2) 0.08162(14) 0.75850(10) 0.0368(4) Uani 1 1 d .
H41 H 0.545(3) 0.093(2) 0.7011(15) 0.044 Uiso 1 1 d .
O42 O 0.5791(3) -0.11534(15) 0.75111(10) 0.0518(5) Uani 1 1 d .
C42 C 0.7175(3) 0.0184(2) 0.90013(14) 0.0297(6) Uani 1 1 d .
H42 H 0.7219 0.0984 0.8727 0.036 Uiso 1 1 calc R
C43 C 0.7692(3) -0.01204(19) 0.97377(13) 0.0282(5) Uani 1 1 d .
H43 H 0.8084 0.0460 0.9978 0.034 Uiso 1 1 calc R
C44 C 0.7625(3) -0.12873(19) 1.01150(13) 0.0244(5) Uani 1 1 d .
N44 N 0.8172(3) -0.16199(17) 1.08993(11) 0.0318(5) Uani 1 1 d .
O43 O 0.8443(3) -0.07961(15) 1.12268(10) 0.0475(5) Uani 1 1 d .
O44 O 0.8330(3) -0.26977(15) 1.11935(10) 0.0507(5) Uani 1 1 d .
C45 C 0.7071(3) -0.2157(2) 0.97863(13) 0.0278(5) Uani 1 1 d .
H45 H 0.7047 -0.2960 1.0060 0.033 Uiso 1 1 calc R
C46 C 0.6554(3) -0.1834(2) 0.90512(13) 0.0284(5) Uani 1 1 d .
H46 H 0.6168 -0.2420 0.8813 0.034 Uiso 1 1 calc R

loop_
_atom_site_aniso_label
_atom_site_aniso_U_11
_atom_site_aniso_U_22
_atom_site_aniso_U_33
_atom_site_aniso_U_23
_atom_site_aniso_U_13
_atom_site_aniso_U_12
N11 0.0348(12) 0.0321(10) 0.0197(10) 0.0014(8) -0.0085(9) -0.0126(9)
C12 0.0362(15) 0.0265(11) 0.0267(14) 0.0034(10) -0.0090(11) -0.0109(10)
N13 0.0376(13) 0.0344(10) 0.0244(12) 0.0034(9) -0.0104(9) -0.0124(9)
C14 0.0341(15) 0.0341(12) 0.0251(14) -0.0013(10) -0.0080(11) -0.0147(11)
C15 0.0470(18) 0.0587(17) 0.0247(15) -0.0040(13) -0.0031(13) -0.0172(14)
C16 0.0376(18) 0.083(2) 0.0399(18) -0.0147(16) 0.0007(14) -0.0069(15)
C17 0.0372(17) 0.0724(19) 0.0452(19) -0.0069(15) -0.0135(14) -0.0012(14)
C18 0.0410(17) 0.0496(15) 0.0287(15) -0.0036(12) -0.0142(13) -0.0085(12)
C19 0.0323(14) 0.0348(12) 0.0224(13) -0.0053(10) -0.0051(11) -0.0145(11)
C20 0.0367(16) 0.0395(14) 0.0434(17) 0.0023(12) -0.0088(13) -0.0048(12)
C21 0.0278(13) 0.0275(11) 0.0214(12) -0.0021(10) -0.0021(10) -0.0085(10)
C22 0.0233(13) 0.0285(11) 0.0204(12) -0.0029(10) -0.0034(10) -0.0090(9)
C23 0.0216(12) 0.0285(11) 0.0188(12) -0.0029(9) -0.0015(10) -0.0063(9)
C24 0.0383(15) 0.0307(12) 0.0294(14) -0.0026(11) -0.0067(11) -0.0148(11)
C25 0.0459(16) 0.0365(13) 0.0302(14) -0.0036(11) -0.0132(12) -0.0186(12)
C26 0.0397(15) 0.0330(12) 0.0227(13) 0.0006(10) -0.0105(11) -0.0102(11)
C27 0.0217(13) 0.0325(12) 0.0233(13) -0.0016(10) -0.0022(10) -0.0070(10)
N27 0.0596(15) 0.0323(11) 0.0289(13) 0.0051(9) -0.0217(11) -0.0199(10)
O27 0.0524(11) 0.0349(9) 0.0293(10) 0.0024(8) -0.0196(8) -0.0187(8)
C28 0.0418(15) 0.0337(12) 0.0190(13) -0.0037(10) -0.0041(11) -0.0140(11)
C31 0.0241(13) 0.0255(11) 0.0236(13) -0.0044(10) -0.0042(10) -0.0059(9)
C37 0.0275(13) 0.0275(11) 0.0258(13) -0.0026(10) -0.0048(10) -0.0085(10)
O31 0.0493(11) 0.0280(8) 0.0277(10) 0.0037(7) -0.0172(8) -0.0160(7)
O32 0.0641(12) 0.0316(9) 0.0318(10) 0.0015(8) -0.0212(9) -0.0204(8)
C32 0.0259(13) 0.0311(12) 0.0259(13) -0.0042(10) -0.0045(11) -0.0077(10)
C33 0.0259(14) 0.0436(14) 0.0286(14) -0.0080(12) -0.0033(11) -0.0105(11)
C34 0.0215(13) 0.0481(14) 0.0199(13) -0.0014(11) -0.0050(10) -0.0052(11)
N34 0.0277(13) 0.0727(16) 0.0267(13) -0.0015(12) -0.0072(10) -0.0080(12)
O33 0.0477(12) 0.0956(15) 0.0336(11) -0.0088(11) -0.0158(9) -0.0269(11)
O34 0.0602(14) 0.0796(14) 0.0370(12) 0.0181(11) -0.0183(10) -0.0162(11)
C35 0.0301(15) 0.0375(13) 0.0259(14) 0.0011(11) -0.0033(11) -0.0059(11)
C36 0.0311(14) 0.0287(12) 0.0283(14) -0.0048(10) -0.0052(11) -0.0075(10)
C41 0.0270(13) 0.0273(11) 0.0216(12) -0.0047(10) -0.0037(10) -0.0049(10)
C47 0.0369(15) 0.0324(13) 0.0286(14) -0.0044(11) -0.0060(11) -0.0095(11)
O41 0.0515(12) 0.0368(9) 0.0269(10) 0.0013(8) -0.0181(8) -0.0129(8)
O42 0.0898(15) 0.0419(10) 0.0360(11) -0.0041(9) -0.0289(10) -0.0234(10)
C42 0.0367(15) 0.0246(11) 0.0277(14) -0.0009(10) -0.0073(11) -0.0070(10)
C43 0.0358(14) 0.0263(11) 0.0258(13) -0.0064(10) -0.0075(11) -0.0095(10)
C44 0.0254(13) 0.0277(11) 0.0195(12) -0.0014(10) -0.0048(10) -0.0055(9)
N44 0.0383(13) 0.0307(11) 0.0293(12) -0.0001(9) -0.0088(10) -0.0127(9)
O43 0.0773(14) 0.0447(10) 0.0337(11) -0.0014(9) -0.0237(10) -0.0278(10)
O44 0.0841(15) 0.0352(10) 0.0431(12) 0.0110(9) -0.0311(10) -0.0246(9)
C45 0.0331(14) 0.0273(11) 0.0246(13) -0.0015(10) -0.0046(11) -0.0109(10)
C46 0.0307(14) 0.0317(12) 0.0250(13) -0.0088(10) -0.0038(11) -0.0090(10)

loop_
_atom_type_symbol
_atom_type_description
_atom_type_scat_dispersion_real
_atom_type_scat_dispersion_imag
_atom_type_scat_source
C C 0.0033 0.0016 'International Tables Vol C Tables 4.2.6.8 and 6.1.1.4'
H H 0.0000 0.0000 'International Tables Vol C Tables 4.2.6.8 and 6.1.1.4'
N N 0.0061 0.0033 'International Tables Vol C Tables 4.2.6.8 and 6.1.1.4'
O O 0.0106 0.0060 'International Tables Vol C Tables 4.2.6.8 and 6.1.1.4'

loop_
_geom_angle_atom_site_label_1
_geom_angle_atom_site_label_2
_geom_angle_atom_site_label_3
_geom_angle
C12 N11 C19 107.36(19)
C12 N11 C28 127.77(19)
C19 N11 C28 124.86(19)
N13 C12 N11 111.6(2)
N13 C12 C20 124.2(2)
N11 C12 C20 124.2(2)
C12 N13 C14 106.29(19)
N13 C14 C15 130.0(2)
N13 C14 C19 109.4(2)
C15 C14 C19 120.6(2)
C16 C15 C14 116.7(2)
C16 C15 H15 121.7
C14 C15 H15 121.7
C15 C16 C17 122.3(3)
C15 C16 H16 118.9
C17 C16 H16 118.9
C18 C17 C16 121.3(3)
C18 C17 H17 119.3
C16 C17 H17 119.3
C17 C18 C19 116.1(2)
C17 C18 H18 121.9
C19 C18 H18 121.9
C18 C19 C14 122.9(2)
C18 C19 N11 131.7(2)
C14 C19 N11 105.3(2)
C12 C20 H20A 109.5
C12 C20 H20B 109.5
H20A C20 H20B 109.5
C12 C20 H20C 109.5
H20A C20 H20C 109.5
H20B C20 H20C 109.5
C22 C21 C26 119.4(2)
C22 C21 C28 119.3(2)
C26 C21 C28 121.2(2)
C21 C22 C23 120.7(2)
C21 C22 H22 119.6
C23 C22 H22 119.6
C22 C23 C24 119.5(2)
C22 C23 C27 118.0(2)
C24 C23 C27 122.5(2)
C25 C24 C23 119.7(2)
C25 C24 H24 120.1
C23 C24 H24 120.1
C26 C25 C24 120.4(2)
C26 C25 H25 119.8
C24 C25 H25 119.8
C25 C26 C21 120.2(2)
C25 C26 H26 119.9
C21 C26 H26 119.9
O27 C27 N27 120.7(2)
O27 C27 C23 120.2(2)
N27 C27 C23 119.1(2)
C27 N27 H27A 114.9(14)
C27 N27 H27B 118.8(16)
H27A N27 H27B 126(2)
N11 C28 C21 113.26(17)
N11 C28 H28A 108.9
C21 C28 H28A 108.9
N11 C28 H28B 108.9
C21 C28 H28B 108.9
H28A C28 H28B 107.7
C36 C31 C32 119.8(2)
C36 C31 C37 118.7(2)
C32 C31 C37 121.5(2)
O32 C37 O31 123.9(2)
O32 C37 C31 121.7(2)
O31 C37 C31 114.41(19)
C37 O31 H31 112.2(14)
C33 C32 C31 120.5(2)
C33 C32 H32 119.8
C31 C32 H32 119.8
C34 C33 C32 118.1(2)
C34 C33 H33 120.9
C32 C33 H33 120.9
C33 C34 C35 122.9(2)
C33 C34 N34 118.4(2)
C35 C34 N34 118.8(2)
O33 N34 O34 123.6(2)
O33 N34 C34 118.1(2)
O34 N34 C34 118.3(2)
C36 C35 C34 118.2(2)
C36 C35 H35 120.9
C34 C35 H35 120.9
C35 C36 C31 120.5(2)
C35 C36 H36 119.7
C31 C36 H36 119.7
C42 C41 C46 119.6(2)
C42 C41 C47 121.9(2)
C46 C41 C47 118.4(2)
O42 C47 O41 123.9(2)
O42 C47 C41 121.7(2)
O41 C47 C41 114.4(2)
C47 O41 H41 108.6(12)
C43 C42 C41 120.7(2)
C43 C42 H42 119.6
C41 C42 H42 119.6
C44 C43 C42 118.1(2)
C44 C43 H43 120.9
C42 C43 H43 120.9
C43 C44 C45 122.7(2)
C43 C44 N44 118.5(2)
C45 C44 N44 118.7(2)
O44 N44 O43 123.2(2)
O44 N44 C44 118.71(19)
O43 N44 C44 118.13(18)
C46 C45 C44 118.3(2)
C46 C45 H45 120.9
C44 C45 H45 120.9
C45 C46 C41 120.5(2)
C45 C46 H46 119.7
C41 C46 H46 119.7

loop_
_geom_bond_atom_site_label_1
_geom_bond_atom_site_label_2
_geom_bond_distance
N11 C12 1.362(3)
N11 C19 1.387(3)
N11 C28 1.457(3)
C12 N13 1.315(3)
C12 C20 1.474(3)
N13 C14 1.386(3)
C14 C15 1.386(3)
C14 C19 1.387(3)
C15 C16 1.371(3)
C15 H15 0.9500
C16 C17 1.393(4)
C16 H16 0.9500
C17 C18 1.377(3)
C17 H17 0.9500
C18 C19 1.378(3)
C18 H18 0.9500
C20 H20A 0.9800
C20 H20B 0.9800
C20 H20C 0.9800
C21 C22 1.379(3)
C21 C26 1.379(3)
C21 C28 1.515(3)
C22 C23 1.384(3)
C22 H22 0.9500
C23 C24 1.386(3)
C23 C27 1.487(3)
C24 C25 1.379(3)
C24 H24 0.9500
C25 C26 1.378(3)
C25 H25 0.9500
C26 H26 0.9500
C27 O27 1.246(3)
C27 N27 1.318(3)
N27 H27A 0.96(2)
N27 H27B 0.86(2)
C28 H28A 0.9900
C28 H28B 0.9900
C31 C36 1.383(3)
C31 C32 1.384(3)
C31 C37 1.482(3)
C37 O32 1.213(2)
C37 O31 1.309(2)
O31 H31 0.94(2)
C32 C33 1.376(3)
C32 H32 0.9500
C33 C34 1.373(3)
C33 H33 0.9500
C34 C35 1.374(3)
C34 N34 1.461(3)
N34 O33 1.223(3)
N34 O34 1.227(3)
C35 C36 1.374(3)
C35 H35 0.9500
C36 H36 0.9500
C41 C42 1.384(3)
C41 C46 1.385(3)
C41 C47 1.487(3)
C47 O42 1.205(3)
C47 O41 1.306(3)
O41 H41 1.07(2)
C42 C43 1.377(3)
C42 H42 0.9500
C43 C44 1.373(3)
C43 H43 0.9500
C44 C45 1.377(3)
C44 N44 1.466(3)
N44 O44 1.217(2)
N44 O43 1.221(2)
C45 C46 1.376(3)
C45 H45 0.9500
C46 H46 0.9500

loop_
_geom_hbond_atom_site_label_D
_geom_hbond_atom_site_label_H
_geom_hbond_atom_site_label_A
_geom_hbond_distance_DH
_geom_hbond_distance_HA
_geom_hbond_distance_DA
_geom_hbond_angle_DHA
_geom_hbond_site_symmetry_A
O31 H31 O27 0.94(2) 1.64(2) 2.571(2) 172(2) .
O41 H41 N13 1.07(2) 1.53(2) 2.591(2) 170.8(19) .
N27 H27A O32 0.96(2) 1.92(3) 2.873(3) 169(2) .
N27 H27B O41 0.86(2) 2.57(2) 3.342(3) 149(2) 2_666

loop_
_geom_torsion_atom_site_label_1
_geom_torsion_atom_site_label_2
_geom_torsion_atom_site_label_3
_geom_torsion_atom_site_label_4
_geom_torsion
C19 N11 C12 N13 0.8(3)
C28 N11 C12 N13 -179.15(19)
C19 N11 C12 C20 -179.0(2)
C28 N11 C12 C20 1.0(3)
N11 C12 N13 C14 0.1(2)
C20 C12 N13 C14 179.9(2)
C12 N13 C14 C15 -179.6(2)
C12 N13 C14 C19 -1.0(2)
N13 C14 C15 C16 176.8(2)
C19 C14 C15 C16 -1.7(4)
C14 C15 C16 C17 0.1(4)
C15 C16 C17 C18 1.3(5)
C16 C17 C18 C19 -1.0(4)
C17 C18 C19 C14 -0.6(4)
C17 C18 C19 N11 -178.3(2)
N13 C14 C19 C18 -176.8(2)
C15 C14 C19 C18 2.0(4)
N13 C14 C19 N11 1.5(2)
C15 C14 C19 N11 -179.7(2)
C12 N11 C19 C18 176.6(2)
C28 N11 C19 C18 -3.4(4)
C12 N11 C19 C14 -1.4(2)
C28 N11 C19 C14 178.61(19)
C26 C21 C22 C23 -0.6(3)
C28 C21 C22 C23 -178.07(18)
C21 C22 C23 C24 0.8(3)
C21 C22 C23 C27 -179.24(19)
C22 C23 C24 C25 0.2(3)
C27 C23 C24 C25 -179.8(2)
C23 C24 C25 C26 -1.3(4)
C24 C25 C26 C21 1.6(3)
C22 C21 C26 C25 -0.6(3)
C28 C21 C26 C25 176.8(2)
C22 C23 C27 O27 -6.9(3)
C24 C23 C27 O27 173.1(2)
C22 C23 C27 N27 173.2(2)
C24 C23 C27 N27 -6.9(3)
C12 N11 C28 C21 -103.6(2)
C19 N11 C28 C21 76.5(3)
C22 C21 C28 N11 -146.7(2)
C26 C21 C28 N11 35.9(3)
C36 C31 C37 O32 11.9(3)
C32 C31 C37 O32 -168.3(2)
C36 C31 C37 O31 -168.62(19)
C32 C31 C37 O31 11.1(3)
C36 C31 C32 C33 -1.0(3)
C37 C31 C32 C33 179.3(2)
C31 C32 C33 C34 1.0(3)
C32 C33 C34 C35 -0.9(3)
C32 C33 C34 N34 178.7(2)
C33 C34 N34 O33 0.1(3)
C35 C34 N34 O33 179.7(2)
C33 C34 N34 O34 -178.8(2)
C35 C34 N34 O34 0.8(3)
C33 C34 C35 C36 0.6(3)
N34 C34 C35 C36 -178.94(19)
C34 C35 C36 C31 -0.5(3)
C32 C31 C36 C35 0.7(3)
C37 C31 C36 C35 -179.5(2)
C42 C41 C47 O42 168.9(2)
C46 C41 C47 O42 -9.9(4)
C42 C41 C47 O41 -11.1(3)
C46 C41 C47 O41 170.07(19)
C46 C41 C42 C43 -1.0(3)
C47 C41 C42 C43 -179.8(2)
C41 C42 C43 C44 0.5(3)
C42 C43 C44 C45 0.2(3)
C42 C43 C44 N44 -180.0(2)
C43 C44 N44 O44 -171.4(2)
C45 C44 N44 O44 8.4(3)
C43 C44 N44 O43 8.8(3)
C45 C44 N44 O43 -171.39(19)
C43 C44 C45 C46 -0.4(3)
N44 C44 C45 C46 179.77(19)
C44 C45 C46 C41 -0.1(3)
C42 C41 C46 C45 0.8(3)
C47 C41 C46 C45 179.6(2)
